data_4517831
loop_
_publ_author_name
'Witzke, Ryan J.'
'Hait, Diptarka'
'Chakarawet, Khetpakorn'
'Head-Gordon, Martin'
'Tilley, T. Don'

_publ_section_title
;
 Bimetallic Mechanism for Alkyne Cyclotrimerization with a Two-Coordinate
 Fe Precatalyst
;
_journal_name_full 'ACS Catalysis'
_journal_page_first 7800
_journal_paper_doi 10.1021/acscatal.0c01828
_journal_year 2020
_chemical_formula_moiety 'C58 H72 Fe2 N2 Si2, C4 H10 O'
_chemical_formula_sum 'C62 H82 Fe2 N2 O Si2'
_chemical_formula_weight 1039.17
_chemical_name_common RJW_2_139
_space_group_crystal_system triclinic
_space_group_IT_number 2
_space_group_name_Hall '-P 1'
_space_group_name_H-M_alt 'P -1'
_atom_sites_solution_hydrogens geom
_atom_sites_solution_primary iterative
_atom_sites_solution_secondary difmap
_audit_creation_date 2020-04-16
_audit_creation_method
;
Olex2 1.2
(compiled 2018.05.29 svn.r3508 for OlexSys, GUI svn.r5506)
;
_cell_angle_alpha 89.7750(10)
_cell_angle_beta 87.9100(10)
_cell_angle_gamma 85.7410(10)
_cell_formula_units_Z 2
_cell_length_a 12.1310(7)
_cell_length_b 12.8600(7)
_cell_length_c 18.9741(11)
_cell_measurement_reflns_used 9381
_cell_measurement_temperature 100(2)
_cell_measurement_theta_max 25.34
_cell_measurement_theta_min 2.40
_cell_volume 2949.9(3)
_computing_cell_refinement 'Bruker SAINT'
_computing_data_collection 'Bruker APEX2'
_computing_data_reduction 'Bruker SAINT'
_computing_molecular_graphics 'Olex2 (Dolomanov et al., 2009)'
_computing_publication_material 'Olex2 (Dolomanov et al., 2009)'
_computing_structure_refinement 'ShelXL (Sheldrick, 2015)'
_computing_structure_solution 'ShelXT (Sheldrick, 2015)'
_diffrn_ambient_temperature 99.95
_diffrn_detector_area_resol_mean 8.366
_diffrn_measured_fraction_theta_full 1.000
_diffrn_measured_fraction_theta_max 0.999
_diffrn_measurement_device_type 'Bruker APEX-I CCD'
_diffrn_measurement_method 'phi and omega scans'
_diffrn_radiation_type MoK\a
_diffrn_radiation_wavelength 0.71073
_diffrn_reflns_av_R_equivalents 0.0232
_diffrn_reflns_av_unetI/netI 0.0144
_diffrn_reflns_Laue_measured_fraction_full 1.000
_diffrn_reflns_Laue_measured_fraction_max 0.999
_diffrn_reflns_limit_h_max 14
_diffrn_reflns_limit_h_min -14
_diffrn_reflns_limit_k_max 15
_diffrn_reflns_limit_k_min -15
_diffrn_reflns_limit_l_max 22
_diffrn_reflns_limit_l_min -22
_diffrn_reflns_number 75561
_diffrn_reflns_point_group_measured_fraction_full 1.000
_diffrn_reflns_point_group_measured_fraction_max 0.999
_diffrn_reflns_theta_full 25.000
_diffrn_reflns_theta_max 25.348
_diffrn_reflns_theta_min 1.588
_diffrn_source 'fine-focus sealed tube'
_exptl_absorpt_coefficient_mu 0.572
_exptl_absorpt_correction_T_max 0.7896
_exptl_absorpt_correction_T_min 0.7237
_exptl_absorpt_correction_type multi-scan
_exptl_absorpt_process_details
'SADABS-2014/5 (Bruker,2014/5) was used for absorption correction. wR2(int) was 0.0487 before and 0.0331 after correction. The Ratio of minimum to maximum transmission is 0.9165. The \l/2 correction factor is Not present.'
_exptl_crystal_colour red
_exptl_crystal_density_diffrn 1.170
_exptl_crystal_description block
_exptl_crystal_F_000 1112
_exptl_crystal_size_max 0.26
_exptl_crystal_size_mid 0.2
_exptl_crystal_size_min 0.1
_refine_diff_density_max 0.836
_refine_diff_density_min -0.312
_refine_diff_density_rms 0.056
_refine_ls_extinction_method none
_refine_ls_goodness_of_fit_ref 1.075
_refine_ls_hydrogen_treatment constr
_refine_ls_matrix_type full
_refine_ls_number_parameters 638
_refine_ls_number_reflns 10819
_refine_ls_number_restraints 0
_refine_ls_restrained_S_all 1.075
_refine_ls_R_factor_all 0.0416
_refine_ls_R_factor_gt 0.0378
_refine_ls_shift/su_max 0.001
_refine_ls_shift/su_mean 0.000
_refine_ls_structure_factor_coef Fsqd
_refine_ls_weighting_details 'w=1/[\s^2^(Fo^2^)+(0.0605P)^2^+1.2912P] where P=(Fo^2^+2Fc^2^)/3'
_refine_ls_weighting_scheme calc
_refine_ls_wR_factor_gt 0.0987
_refine_ls_wR_factor_ref 0.1019
_reflns_Friedel_coverage 0.000
_reflns_number_gt 9770
_reflns_number_total 10819
_reflns_threshold_expression 'I > 2\s(I)'
_cod_data_source_file cs0c01828_si_004.cif
_cod_data_source_block rjw_2_139_0m
_cod_database_code 4517831
_shelx_shelxl_version_number 2014/7
_shelx_space_group_comment
;
The symmetry employed for this shelxl refinement is uniquely defined
by the following loop, which should always be used as a source of
symmetry information in preference to the above space-group names.
They are only intended as comments.
;
_shelx_estimated_absorpt_t_max 0.945
_shelx_estimated_absorpt_t_min 0.866
_olex2_refinement_description
;
1. Fixed Uiso
 At 1.2 times of:
  All C(H) groups, All C(H,H) groups
 At 1.5 times of:
  All C(H,H,H) groups
2.a Ternary CH refined with riding coordinates:
 C35(H35), C38(H38), C50(H50), C53(H53)
2.b Secondary CH2 refined with riding coordinates:
 C60(H60A,H60B), C61(H61A,H61B)
2.c Aromatic/amide H refined with riding coordinates:
 C6(H6), C7(H7), C8(H8), C9(H9), C10(H10), C12(H12), C13(H13), C14(H14),
 C15(H15), C16(H16), C18(H18), C19(H19), C20(H20), C21(H21), C22(H22), C24(H24),
  C25(H25), C26(H26), C27(H27), C28(H28), C31(H31), C32(H32), C33(H33),
 C46(H46), C47(H47), C48(H48)
2.d Idealised Me refined as rotating group:
 C36(H36A,H36B,H36C), C37(H37A,H37B,H37C), C39(H39A,H39B,H39C), C40(H40A,H40B,
 H40C), C41(H41A,H41B,H41C), C42(H42A,H42B,H42C), C43(H43A,H43B,H43C), C51(H51A,
 H51B,H51C), C52(H52A,H52B,H52C), C54(H54A,H54B,H54C), C55(H55A,H55B,H55C),
 C56(H56A,H56B,H56C), C57(H57A,H57B,H57C), C58(H58A,H58B,H58C), C59(H59A,H59B,
 H59C), C62(H62A,H62B,H62C)
;
_olex2_submission_special_instructions 'No special instructions were received'

loop_
_space_group_symop_operation_xyz
'x, y, z'
'-x, -y, -z'

loop_
_atom_site_label
_atom_site_type_symbol
_atom_site_fract_x
_atom_site_fract_y
_atom_site_fract_z
_atom_site_U_iso_or_equiv
_atom_site_adp_type
_atom_site_occupancy
_atom_site_site_symmetry_order
_atom_site_calc_flag
_atom_site_refinement_flags_posn
_atom_site_refinement_flags_adp
_atom_site_refinement_flags_occupancy
_atom_site_disorder_assembly
_atom_site_disorder_group
C1 C 0.73118(13) 0.17264(13) 0.19185(8) 0.0214(3) Uani 1 1 d . . . . .
C2 C 0.80380(13) 0.24260(12) 0.16329(8) 0.0205(3) Uani 1 1 d . . . . .
C3 C 0.78706(13) 0.35377(12) 0.18688(9) 0.0218(3) Uani 1 1 d . . . . .
C4 C 0.71896(14) 0.37430(12) 0.24708(9) 0.0235(3) Uani 1 1 d . . . . .
C5 C 0.74068(13) 0.05923(12) 0.17672(8) 0.0214(3) Uani 1 1 d . . . . .
C6 C 0.64643(14) 0.00821(13) 0.16201(9) 0.0245(3) Uani 1 1 d . . . . .
H6 H 0.5769 0.0470 0.1598 0.029 Uiso 1 1 calc R . . . .
C7 C 0.65340(15) -0.09869(13) 0.15064(9) 0.0279(4) Uani 1 1 d . . . . .
H7 H 0.5889 -0.1321 0.1397 0.034 Uiso 1 1 calc R . . . .
C8 C 0.75400(15) -0.15717(13) 0.15510(10) 0.0285(4) Uani 1 1 d . . . . .
H8 H 0.7581 -0.2305 0.1481 0.034 Uiso 1 1 calc R . . . .
C9 C 0.84809(15) -0.10796(13) 0.16973(9) 0.0266(4) Uani 1 1 d . . . . .
H9 H 0.9171 -0.1475 0.1729 0.032 Uiso 1 1 calc R . . . .
C10 C 0.84187(14) -0.00065(13) 0.17984(8) 0.0229(3) Uani 1 1 d . . . . .
H10 H 0.9072 0.0327 0.1890 0.027 Uiso 1 1 calc R . . . .
C11 C 0.89797(13) 0.21185(12) 0.11251(9) 0.0216(3) Uani 1 1 d . . . . .
C12 C 0.88123(14) 0.16170(13) 0.04950(9) 0.0257(4) Uani 1 1 d . . . . .
H12 H 0.8083 0.1490 0.0370 0.031 Uiso 1 1 calc R . . . .
C13 C 0.97061(15) 0.12981(14) 0.00442(9) 0.0289(4) Uani 1 1 d . . . . .
H13 H 0.9582 0.0973 -0.0392 0.035 Uiso 1 1 calc R . . . .
C14 C 1.07724(15) 0.14541(14) 0.02308(10) 0.0315(4) Uani 1 1 d . . . . .
H14 H 1.1382 0.1224 -0.0072 0.038 Uiso 1 1 calc R . . . .
C15 C 1.09508(15) 0.19480(15) 0.08614(10) 0.0318(4) Uani 1 1 d . . . . .
H15 H 1.1684 0.2049 0.0993 0.038 Uiso 1 1 calc R . . . .
C16 C 1.00566(14) 0.22955(13) 0.13018(9) 0.0262(4) Uani 1 1 d . . . . .
H16 H 1.0180 0.2655 0.1725 0.031 Uiso 1 1 calc R . . . .
C17 C 0.84161(13) 0.43538(13) 0.14532(9) 0.0245(4) Uani 1 1 d . . . . .
C18 C 0.82503(14) 0.44584(14) 0.07353(10) 0.0293(4) Uani 1 1 d . . . . .
H18 H 0.7827 0.3979 0.0503 0.035 Uiso 1 1 calc R . . . .
C19 C 0.87011(16) 0.52631(15) 0.03533(11) 0.0373(5) Uani 1 1 d . . . . .
H19 H 0.8579 0.5335 -0.0137 0.045 Uiso 1 1 calc R . . . .
C20 C 0.93265(17) 0.59582(15) 0.06884(12) 0.0412(5) Uani 1 1 d . . . . .
H20 H 0.9630 0.6508 0.0428 0.049 Uiso 1 1 calc R . . . .
C21 C 0.95089(16) 0.58525(14) 0.14009(12) 0.0384(5) Uani 1 1 d . . . . .
H21 H 0.9945 0.6325 0.1629 0.046 Uiso 1 1 calc R . . . .
C22 C 0.90534(15) 0.50536(13) 0.17833(10) 0.0297(4) Uani 1 1 d . . . . .
H22 H 0.9178 0.4985 0.2273 0.036 Uiso 1 1 calc R . . . .
C23 C 0.68695(14) 0.48051(13) 0.27475(10) 0.0287(4) Uani 1 1 d . . . . .
C24 C 0.64895(16) 0.56140(14) 0.22928(12) 0.0382(5) Uani 1 1 d . . . . .
H24 H 0.6472 0.5490 0.1800 0.046 Uiso 1 1 calc R . . . .
C25 C 0.61425(19) 0.65863(16) 0.25598(14) 0.0519(6) Uani 1 1 d . . . . .
H25 H 0.5875 0.7122 0.2251 0.062 Uiso 1 1 calc R . . . .
C26 C 0.6182(2) 0.67830(16) 0.32674(16) 0.0589(7) Uani 1 1 d . . . . .
H26 H 0.5955 0.7458 0.3445 0.071 Uiso 1 1 calc R . . . .
C27 C 0.6549(2) 0.60047(18) 0.37205(14) 0.0528(6) Uani 1 1 d . . . . .
H27 H 0.6574 0.6146 0.4210 0.063 Uiso 1 1 calc R . . . .
C28 C 0.68872(16) 0.50057(15) 0.34664(11) 0.0367(4) Uani 1 1 d . . . . .
H28 H 0.7127 0.4469 0.3783 0.044 Uiso 1 1 calc R . . . .
C29 C 0.79011(16) 0.25404(14) 0.43409(9) 0.0299(4) Uani 1 1 d . . . . .
C30 C 0.88210(17) 0.30972(15) 0.44999(10) 0.0332(4) Uani 1 1 d . . . . .
C31 C 0.86905(19) 0.38825(17) 0.50079(11) 0.0437(5) Uani 1 1 d . . . . .
H31 H 0.9304 0.4266 0.5112 0.052 Uiso 1 1 calc R . . . .
C32 C 0.7681(2) 0.41162(18) 0.53650(12) 0.0492(6) Uani 1 1 d . . . . .
H32 H 0.7604 0.4660 0.5705 0.059 Uiso 1 1 calc R . . . .
C33 C 0.6798(2) 0.35530(18) 0.52216(11) 0.0450(5) Uani 1 1 d . . . . .
H33 H 0.6113 0.3705 0.5473 0.054 Uiso 1 1 calc R . . . .
C34 C 0.68787(17) 0.27611(15) 0.47143(10) 0.0355(4) Uani 1 1 d . . . . .
C35 C 0.58586(17) 0.21957(16) 0.45652(11) 0.0404(5) Uani 1 1 d . . . . .
H35 H 0.6080 0.1644 0.4207 0.049 Uiso 1 1 calc R . . . .
C36 C 0.49762(19) 0.29471(18) 0.42425(13) 0.0483(5) Uani 1 1 d . . . . .
H36A H 0.4751 0.3506 0.4579 0.072 Uiso 1 1 calc GR . . . .
H36B H 0.4333 0.2567 0.4133 0.072 Uiso 1 1 calc GR . . . .
H36C H 0.5280 0.3249 0.3809 0.072 Uiso 1 1 calc GR . . . .
C37 C 0.5383(2) 0.1658(2) 0.52143(15) 0.0630(7) Uani 1 1 d . . . . .
H37A H 0.5947 0.1156 0.5400 0.094 Uiso 1 1 calc GR . . . .
H37B H 0.4740 0.1293 0.5084 0.094 Uiso 1 1 calc GR . . . .
H37C H 0.5157 0.2181 0.5576 0.094 Uiso 1 1 calc GR . . . .
C38 C 0.99292(16) 0.28920(16) 0.41107(11) 0.0366(4) Uani 1 1 d . . . . .
H38 H 0.9944 0.2180 0.3898 0.044 Uiso 1 1 calc R . . . .
C39 C 1.09164(19) 0.29016(18) 0.45934(13) 0.0492(6) Uani 1 1 d . . . . .
H39A H 1.0962 0.3606 0.4779 0.074 Uiso 1 1 calc GR . . . .
H39B H 1.1600 0.2689 0.4324 0.074 Uiso 1 1 calc GR . . . .
H39C H 1.0818 0.2415 0.4986 0.074 Uiso 1 1 calc GR . . . .
C40 C 1.0044(2) 0.3662(2) 0.35110(13) 0.0527(6) Uani 1 1 d . . . . .
H40A H 0.9454 0.3589 0.3179 0.079 Uiso 1 1 calc GR . . . .
H40B H 1.0765 0.3522 0.3266 0.079 Uiso 1 1 calc GR . . . .
H40C H 0.9987 0.4373 0.3700 0.079 Uiso 1 1 calc GR . . . .
C41 C 0.96746(16) 0.00144(15) 0.35229(11) 0.0348(4) Uani 1 1 d . . . . .
H41A H 0.9652 0.0200 0.3022 0.052 Uiso 1 1 calc GR . . . .
H41B H 0.9796 -0.0744 0.3571 0.052 Uiso 1 1 calc GR . . . .
H41C H 1.0279 0.0349 0.3738 0.052 Uiso 1 1 calc GR . . . .
C42 C 0.72453(16) -0.03692(14) 0.36748(11) 0.0344(4) Uani 1 1 d . . . . .
H42A H 0.6539 -0.0159 0.3919 0.052 Uiso 1 1 calc GR . . . .
H42B H 0.7459 -0.1101 0.3783 0.052 Uiso 1 1 calc GR . . . .
H42C H 0.7168 -0.0286 0.3165 0.052 Uiso 1 1 calc GR . . . .
C43 C 0.84628(19) 0.03153(17) 0.49502(11) 0.0420(5) Uani 1 1 d . . . . .
H43A H 0.9011 0.0773 0.5114 0.063 Uiso 1 1 calc GR . . . .
H43B H 0.8700 -0.0411 0.5060 0.063 Uiso 1 1 calc GR . . . .
H43C H 0.7745 0.0503 0.5188 0.063 Uiso 1 1 calc GR . . . .
C44 C 0.41305(13) 0.21675(13) 0.15663(9) 0.0248(4) Uani 1 1 d . . . . .
C45 C 0.42720(14) 0.20498(14) 0.08258(10) 0.0279(4) Uani 1 1 d . . . . .
C46 C 0.39605(15) 0.11420(15) 0.05092(10) 0.0327(4) Uani 1 1 d . . . . .
H46 H 0.4059 0.1061 0.0013 0.039 Uiso 1 1 calc R . . . .
C47 C 0.35133(15) 0.03621(15) 0.09021(11) 0.0335(4) Uani 1 1 d . . . . .
H47 H 0.3311 -0.0252 0.0679 0.040 Uiso 1 1 calc R . . . .
C48 C 0.33613(15) 0.04835(14) 0.16252(11) 0.0322(4) Uani 1 1 d . . . . .
H48 H 0.3047 -0.0052 0.1894 0.039 Uiso 1 1 calc R . . . .
C49 C 0.36578(14) 0.13712(13) 0.19676(10) 0.0278(4) Uani 1 1 d . . . . .
C50 C 0.35117(15) 0.14401(14) 0.27661(10) 0.0306(4) Uani 1 1 d . . . . .
H50 H 0.3572 0.2182 0.2905 0.037 Uiso 1 1 calc R . . . .
C51 C 0.23853(18) 0.11146(17) 0.30401(12) 0.0427(5) Uani 1 1 d . . . . .
H51A H 0.1796 0.1529 0.2804 0.064 Uiso 1 1 calc GR . . . .
H51B H 0.2310 0.1233 0.3550 0.064 Uiso 1 1 calc GR . . . .
H51C H 0.2329 0.0373 0.2941 0.064 Uiso 1 1 calc GR . . . .
C52 C 0.44409(18) 0.07737(16) 0.31153(11) 0.0389(5) Uani 1 1 d . . . . .
H52A H 0.4427 0.0047 0.2964 0.058 Uiso 1 1 calc GR . . . .
H52B H 0.4334 0.0815 0.3629 0.058 Uiso 1 1 calc GR . . . .
H52C H 0.5156 0.1033 0.2976 0.058 Uiso 1 1 calc GR . . . .
C53 C 0.47499(15) 0.28871(14) 0.03667(10) 0.0295(4) Uani 1 1 d . . . . .
H53 H 0.4947 0.3459 0.0684 0.035 Uiso 1 1 calc R . . . .
C54 C 0.38934(18) 0.33524(18) -0.01407(12) 0.0449(5) Uani 1 1 d . . . . .
H54A H 0.3731 0.2822 -0.0484 0.067 Uiso 1 1 calc GR . . . .
H54B H 0.4187 0.3947 -0.0389 0.067 Uiso 1 1 calc GR . . . .
H54C H 0.3213 0.3586 0.0126 0.067 Uiso 1 1 calc GR . . . .
C55 C 0.58045(17) 0.24741(18) -0.00356(13) 0.0457(5) Uani 1 1 d . . . . .
H55A H 0.6346 0.2191 0.0299 0.069 Uiso 1 1 calc GR . . . .
H55B H 0.6113 0.3044 -0.0304 0.069 Uiso 1 1 calc GR . . . .
H55C H 0.5631 0.1923 -0.0360 0.069 Uiso 1 1 calc GR . . . .
C56 C 0.21635(15) 0.38889(16) 0.19227(12) 0.0379(5) Uani 1 1 d . . . . .
H56A H 0.2056 0.3740 0.1425 0.057 Uiso 1 1 calc GR . . . .
H56B H 0.1668 0.4490 0.2072 0.057 Uiso 1 1 calc GR . . . .
H56C H 0.1998 0.3280 0.2209 0.057 Uiso 1 1 calc GR . . . .
C57 C 0.37683(16) 0.46995(15) 0.29480(10) 0.0346(4) Uani 1 1 d . . . . .
H57A H 0.3513 0.4195 0.3294 0.052 Uiso 1 1 calc GR . . . .
H57B H 0.3320 0.5362 0.3004 0.052 Uiso 1 1 calc GR . . . .
H57C H 0.4546 0.4812 0.3022 0.052 Uiso 1 1 calc GR . . . .
C58 C 0.39089(19) 0.52478(15) 0.13951(11) 0.0400(5) Uani 1 1 d . . . . .
H58A H 0.4693 0.5383 0.1399 0.060 Uiso 1 1 calc GR . . . .
H58B H 0.3455 0.5884 0.1527 0.060 Uiso 1 1 calc GR . . . .
H58C H 0.3726 0.5031 0.0921 0.060 Uiso 1 1 calc GR . . . .
C59 C 0.9299(2) 0.6942(2) 0.33171(15) 0.0601(7) Uani 1 1 d . . . . .
H59A H 0.8945 0.7652 0.3337 0.090 Uiso 1 1 calc GR . . . .
H59B H 0.9163 0.6588 0.3766 0.090 Uiso 1 1 calc GR . . . .
H59C H 0.8992 0.6557 0.2935 0.090 Uiso 1 1 calc GR . . . .
C60 C 1.0520(2) 0.69880(19) 0.31846(13) 0.0535(6) Uani 1 1 d . . . . .
H60A H 1.0834 0.7380 0.3568 0.064 Uiso 1 1 calc R . . . .
H60B H 1.0885 0.6273 0.3176 0.064 Uiso 1 1 calc R . . . .
C61 C 1.18477(18) 0.75964(17) 0.23698(13) 0.0471(5) Uani 1 1 d . . . . .
H61A H 1.2275 0.6914 0.2414 0.057 Uiso 1 1 calc R . . . .
H61B H 1.2138 0.8089 0.2704 0.057 Uiso 1 1 calc R . . . .
C62 C 1.1969(2) 0.79980(19) 0.16333(13) 0.0513(6) Uani 1 1 d . . . . .
H62A H 1.1681 0.7507 0.1305 0.077 Uiso 1 1 calc GR . . . .
H62B H 1.2753 0.8072 0.1516 0.077 Uiso 1 1 calc GR . . . .
H62C H 1.1554 0.8678 0.1596 0.077 Uiso 1 1 calc GR . . . .
N1 N 0.44992(12) 0.30636(11) 0.19097(8) 0.0248(3) Uani 1 1 d . . . . .
N2 N 0.79962(12) 0.17762(11) 0.37886(7) 0.0252(3) Uani 1 1 d . . . . .
Si1 Si 0.36270(4) 0.41863(4) 0.20409(3) 0.02771(12) Uani 1 1 d . . . . .
Si2 Si 0.83337(4) 0.04681(4) 0.39759(3) 0.02682(12) Uani 1 1 d . . . . .
Fe1 Fe 0.60168(2) 0.28305(2) 0.20860(2) 0.02227(8) Uani 1 1 d . . . . .
Fe2 Fe 0.75815(2) 0.23219(2) 0.29072(2) 0.02192(8) Uani 1 1 d . . . . .
O1 O 1.07165(12) 0.74856(11) 0.25306(8) 0.0403(3) Uani 1 1 d . . . . .

loop_
_atom_site_aniso_label
_atom_site_aniso_U_11
_atom_site_aniso_U_22
_atom_site_aniso_U_33
_atom_site_aniso_U_23
_atom_site_aniso_U_13
_atom_site_aniso_U_12
C1 0.0187(8) 0.0231(8) 0.0217(8) 0.0004(6) 0.0014(6) 0.0024(6)
C2 0.0183(8) 0.0211(8) 0.0218(8) 0.0012(6) -0.0013(6) 0.0017(6)
C3 0.0183(8) 0.0210(8) 0.0256(8) 0.0000(6) -0.0004(6) 0.0019(6)
C4 0.0218(8) 0.0195(8) 0.0288(9) 0.0013(7) 0.0035(7) -0.0006(6)
C5 0.0226(8) 0.0221(8) 0.0188(8) 0.0016(6) 0.0029(6) 0.0007(6)
C6 0.0226(8) 0.0239(8) 0.0263(9) 0.0025(7) 0.0020(7) 0.0011(7)
C7 0.0293(9) 0.0229(8) 0.0318(9) 0.0015(7) -0.0001(7) -0.0040(7)
C8 0.0337(10) 0.0198(8) 0.0313(9) 0.0001(7) 0.0043(7) 0.0006(7)
C9 0.0271(9) 0.0238(8) 0.0273(9) 0.0029(7) 0.0028(7) 0.0059(7)
C10 0.0227(8) 0.0232(8) 0.0223(8) 0.0004(6) 0.0019(6) -0.0004(7)
C11 0.0212(8) 0.0187(8) 0.0239(8) 0.0037(6) 0.0043(6) 0.0022(6)
C12 0.0238(8) 0.0252(8) 0.0272(9) 0.0027(7) 0.0004(7) 0.0023(7)
C13 0.0351(10) 0.0276(9) 0.0224(8) 0.0009(7) 0.0048(7) 0.0063(7)
C14 0.0306(10) 0.0294(9) 0.0320(10) 0.0035(8) 0.0124(8) 0.0069(7)
C15 0.0209(9) 0.0333(9) 0.0400(11) 0.0004(8) 0.0059(8) 0.0017(7)
C16 0.0226(8) 0.0264(8) 0.0293(9) -0.0011(7) 0.0021(7) 0.0002(7)
C17 0.0183(8) 0.0203(8) 0.0333(9) 0.0025(7) 0.0092(7) 0.0044(6)
C18 0.0229(8) 0.0267(9) 0.0369(10) 0.0046(8) 0.0024(7) 0.0058(7)
C19 0.0309(10) 0.0367(10) 0.0409(11) 0.0158(9) 0.0140(8) 0.0118(8)
C20 0.0331(10) 0.0248(9) 0.0628(14) 0.0143(9) 0.0228(10) 0.0049(8)
C21 0.0303(10) 0.0229(9) 0.0610(14) -0.0011(9) 0.0140(9) -0.0021(8)
C22 0.0250(9) 0.0240(8) 0.0393(10) -0.0012(7) 0.0075(8) 0.0000(7)
C23 0.0232(8) 0.0213(8) 0.0406(10) -0.0023(7) 0.0128(7) -0.0016(7)
C24 0.0340(10) 0.0250(9) 0.0529(12) 0.0052(8) 0.0191(9) 0.0047(8)
C25 0.0493(13) 0.0252(10) 0.0767(17) 0.0088(10) 0.0367(12) 0.0074(9)
C26 0.0579(15) 0.0222(10) 0.093(2) -0.0114(11) 0.0403(14) -0.0021(10)
C27 0.0540(14) 0.0435(13) 0.0596(15) -0.0242(11) 0.0262(12) -0.0076(11)
C28 0.0346(10) 0.0300(10) 0.0449(11) -0.0098(8) 0.0144(9) -0.0045(8)
C29 0.0385(10) 0.0283(9) 0.0221(9) -0.0017(7) 0.0026(7) 0.0020(8)
C30 0.0409(11) 0.0298(9) 0.0286(9) -0.0070(8) 0.0004(8) -0.0004(8)
C31 0.0506(13) 0.0402(11) 0.0400(11) -0.0154(9) -0.0018(10) -0.0011(10)
C32 0.0627(15) 0.0473(13) 0.0358(11) -0.0205(10) 0.0021(10) 0.0073(11)
C33 0.0505(13) 0.0499(12) 0.0319(11) -0.0098(9) 0.0118(9) 0.0080(10)
C34 0.0420(11) 0.0357(10) 0.0273(9) -0.0015(8) 0.0092(8) 0.0025(8)
C35 0.0408(11) 0.0394(11) 0.0392(11) -0.0030(9) 0.0162(9) 0.0010(9)
C36 0.0410(12) 0.0486(13) 0.0542(14) -0.0031(11) 0.0070(10) -0.0010(10)
C37 0.0544(15) 0.0705(17) 0.0621(16) 0.0123(13) 0.0225(13) -0.0046(13)
C38 0.0349(10) 0.0348(10) 0.0403(11) -0.0140(8) 0.0001(8) -0.0036(8)
C39 0.0415(12) 0.0460(12) 0.0601(14) -0.0181(11) -0.0090(11) 0.0015(10)
C40 0.0458(13) 0.0622(15) 0.0498(14) 0.0007(11) 0.0085(11) -0.0061(11)
C41 0.0324(10) 0.0310(10) 0.0406(11) -0.0052(8) -0.0030(8) 0.0019(8)
C42 0.0312(10) 0.0267(9) 0.0450(11) 0.0035(8) 0.0008(8) -0.0020(8)
C43 0.0503(12) 0.0438(12) 0.0309(10) 0.0084(9) -0.0022(9) 0.0018(10)
C44 0.0167(8) 0.0228(8) 0.0338(9) 0.0000(7) 0.0018(7) 0.0052(6)
C45 0.0194(8) 0.0294(9) 0.0338(10) 0.0018(7) 0.0006(7) 0.0051(7)
C46 0.0268(9) 0.0365(10) 0.0339(10) -0.0041(8) -0.0019(8) 0.0051(8)
C47 0.0267(9) 0.0277(9) 0.0458(11) -0.0079(8) -0.0034(8) 0.0008(7)
C48 0.0241(9) 0.0264(9) 0.0458(11) 0.0006(8) 0.0013(8) -0.0012(7)
C49 0.0199(8) 0.0248(8) 0.0379(10) 0.0004(7) 0.0028(7) 0.0020(7)
C50 0.0302(9) 0.0244(8) 0.0366(10) 0.0017(7) 0.0078(8) -0.0028(7)
C51 0.0375(11) 0.0399(11) 0.0501(13) 0.0025(9) 0.0162(9) -0.0073(9)
C52 0.0408(11) 0.0400(11) 0.0353(11) 0.0049(9) 0.0032(9) -0.0015(9)
C53 0.0249(9) 0.0325(9) 0.0299(9) 0.0026(7) 0.0015(7) 0.0039(7)
C54 0.0348(11) 0.0484(12) 0.0504(13) 0.0150(10) -0.0058(9) 0.0046(9)
C55 0.0314(11) 0.0486(12) 0.0542(13) 0.0121(10) 0.0131(9) 0.0085(9)
C56 0.0252(9) 0.0349(10) 0.0518(12) 0.0023(9) 0.0030(8) 0.0072(8)
C57 0.0341(10) 0.0279(9) 0.0399(11) -0.0005(8) 0.0106(8) 0.0045(8)
C58 0.0480(12) 0.0259(9) 0.0438(12) 0.0060(8) 0.0100(9) 0.0068(9)
C59 0.0729(17) 0.0442(13) 0.0617(16) -0.0127(11) 0.0263(13) -0.0087(12)
C60 0.0657(16) 0.0439(12) 0.0483(13) 0.0037(10) 0.0089(11) 0.0076(11)
C61 0.0375(12) 0.0432(12) 0.0592(14) 0.0008(10) -0.0027(10) 0.0062(10)
C62 0.0504(13) 0.0455(13) 0.0596(15) 0.0027(11) 0.0018(11) -0.0153(11)
N1 0.0218(7) 0.0211(7) 0.0310(8) 0.0009(6) 0.0038(6) 0.0009(6)
N2 0.0292(8) 0.0233(7) 0.0224(7) -0.0016(6) 0.0033(6) 0.0003(6)
Si1 0.0240(2) 0.0221(2) 0.0356(3) 0.0028(2) 0.0069(2) 0.00418(19)
Si2 0.0293(3) 0.0249(2) 0.0260(2) 0.00207(19) -0.0002(2) -0.00022(19)
Fe1 0.01908(13) 0.01972(13) 0.02716(14) 0.00083(10) 0.00414(10) 0.00171(9)
Fe2 0.02351(13) 0.01947(13) 0.02219(13) -0.00047(9) 0.00314(10) 0.00047(9)
O1 0.0388(8) 0.0340(7) 0.0475(8) 0.0030(6) 0.0000(6) -0.0001(6)

loop_
_atom_type_symbol
_atom_type_description
_atom_type_scat_dispersion_real
_atom_type_scat_dispersion_imag
_atom_type_scat_source
C C 0.0033 0.0016 'International Tables Vol C Tables 4.2.6.8 and 6.1.1.4'
H H 0.0000 0.0000 'International Tables Vol C Tables 4.2.6.8 and 6.1.1.4'
Fe Fe 0.3463 0.8444 'International Tables Vol C Tables 4.2.6.8 and 6.1.1.4'
N N 0.0061 0.0033 'International Tables Vol C Tables 4.2.6.8 and 6.1.1.4'
O O 0.0106 0.0060 'International Tables Vol C Tables 4.2.6.8 and 6.1.1.4'
Si Si 0.0817 0.0704 'International Tables Vol C Tables 4.2.6.8 and 6.1.1.4'

loop_
_geom_angle_atom_site_label_1
_geom_angle_atom_site_label_2
_geom_angle_atom_site_label_3
_geom_angle
_geom_angle_site_symmetry_1
_geom_angle_site_symmetry_3
_geom_angle_publ_flag
C2 C1 C5 123.73(14) . . ?
C2 C1 Fe1 95.02(10) . . ?
C2 C1 Fe2 88.20(10) . . ?
C5 C1 Fe1 134.79(12) . . ?
C5 C1 Fe2 122.51(11) . . ?
Fe1 C1 Fe2 76.12(5) . . ?
C1 C2 C3 117.33(14) . . ?
C1 C2 C11 123.82(14) . . ?
C1 C2 Fe2 57.25(9) . . ?
C3 C2 C11 118.83(14) . . ?
C3 C2 Fe2 75.36(9) . . ?
C11 C2 Fe2 138.97(11) . . ?
C2 C3 Fe1 75.76(9) . . ?
C4 C3 C2 116.96(14) . . ?
C4 C3 C17 124.02(14) . . ?
C4 C3 Fe1 55.44(9) . . ?
C17 C3 C2 119.01(14) . . ?
C17 C3 Fe1 141.12(11) . . ?
C3 C4 C23 124.09(15) . . ?
C3 C4 Fe1 90.64(11) . . ?
C3 C4 Fe2 93.62(11) . . ?
C23 C4 Fe1 120.75(12) . . ?
C23 C4 Fe2 135.31(13) . . ?
Fe2 C4 Fe1 76.78(6) . . ?
C6 C5 C1 120.03(14) . . ?
C6 C5 C10 118.11(15) . . ?
C10 C5 C1 121.80(15) . . ?
C5 C6 H6 119.7 . . ?
C7 C6 C5 120.64(16) . . ?
C7 C6 H6 119.7 . . ?
C6 C7 H7 119.7 . . ?
C6 C7 C8 120.53(17) . . ?
C8 C7 H7 119.7 . . ?
C7 C8 H8 120.2 . . ?
C9 C8 C7 119.60(16) . . ?
C9 C8 H8 120.2 . . ?
C8 C9 H9 120.0 . . ?
C8 C9 C10 120.06(16) . . ?
C10 C9 H9 120.0 . . ?
C5 C10 H10 119.5 . . ?
C9 C10 C5 121.05(16) . . ?
C9 C10 H10 119.5 . . ?
C12 C11 C2 121.51(15) . . ?
C12 C11 C16 119.01(15) . . ?
C16 C11 C2 119.41(15) . . ?
C11 C12 H12 119.7 . . ?
C11 C12 C13 120.54(16) . . ?
C13 C12 H12 119.7 . . ?
C12 C13 H13 120.0 . . ?
C14 C13 C12 120.08(17) . . ?
C14 C13 H13 120.0 . . ?
C13 C14 H14 120.1 . . ?
C13 C14 C15 119.89(16) . . ?
C15 C14 H14 120.1 . . ?
C14 C15 H15 120.0 . . ?
C14 C15 C16 120.06(17) . . ?
C16 C15 H15 120.0 . . ?
C11 C16 H16 119.8 . . ?
C15 C16 C11 120.36(17) . . ?
C15 C16 H16 119.8 . . ?
C18 C17 C3 120.18(16) . . ?
C18 C17 C22 119.08(16) . . ?
C22 C17 C3 120.67(16) . . ?
C17 C18 H18 119.8 . . ?
C17 C18 C19 120.35(18) . . ?
C19 C18 H18 119.8 . . ?
C18 C19 H19 120.0 . . ?
C20 C19 C18 120.02(19) . . ?
C20 C19 H19 120.0 . . ?
C19 C20 H20 120.0 . . ?
C21 C20 C19 120.08(18) . . ?
C21 C20 H20 120.0 . . ?
C20 C21 H21 120.0 . . ?
C20 C21 C22 119.92(19) . . ?
C22 C21 H21 120.0 . . ?
C17 C22 H22 119.7 . . ?
C21 C22 C17 120.53(19) . . ?
C21 C22 H22 119.7 . . ?
C24 C23 C4 120.77(17) . . ?
C28 C23 C4 120.37(17) . . ?
C28 C23 C24 118.78(17) . . ?
C23 C24 H24 119.8 . . ?
C25 C24 C23 120.4(2) . . ?
C25 C24 H24 119.8 . . ?
C24 C25 H25 119.8 . . ?
C26 C25 C24 120.5(2) . . ?
C26 C25 H25 119.8 . . ?
C25 C26 H26 119.9 . . ?
C25 C26 C27 120.1(2) . . ?
C27 C26 H26 119.9 . . ?
C26 C27 H27 119.7 . . ?
C26 C27 C28 120.7(2) . . ?
C28 C27 H27 119.7 . . ?
C23 C28 C27 119.6(2) . . ?
C23 C28 H28 120.2 . . ?
C27 C28 H28 120.2 . . ?
C30 C29 C34 119.73(17) . . ?
C30 C29 N2 119.95(16) . . ?
C34 C29 N2 120.29(17) . . ?
C29 C30 C38 121.56(16) . . ?
C31 C30 C29 118.96(19) . . ?
C31 C30 C38 119.44(18) . . ?
C30 C31 H31 119.3 . . ?
C32 C31 C30 121.4(2) . . ?
C32 C31 H31 119.3 . . ?
C31 C32 H32 120.3 . . ?
C33 C32 C31 119.33(19) . . ?
C33 C32 H32 120.3 . . ?
C32 C33 H33 119.1 . . ?
C32 C33 C34 121.7(2) . . ?
C34 C33 H33 119.1 . . ?
C29 C34 C35 122.28(17) . . ?
C33 C34 C29 118.8(2) . . ?
C33 C34 C35 118.88(18) . . ?
C34 C35 H35 107.5 . . ?
C34 C35 C36 110.24(18) . . ?
C34 C35 C37 113.2(2) . . ?
C36 C35 H35 107.5 . . ?
C37 C35 H35 107.5 . . ?
C37 C35 C36 110.55(19) . . ?
C35 C36 H36A 109.5 . . ?
C35 C36 H36B 109.5 . . ?
C35 C36 H36C 109.5 . . ?
H36A C36 H36B 109.5 . . ?
H36A C36 H36C 109.5 . . ?
H36B C36 H36C 109.5 . . ?
C35 C37 H37A 109.5 . . ?
C35 C37 H37B 109.5 . . ?
C35 C37 H37C 109.5 . . ?
H37A C37 H37B 109.5 . . ?
H37A C37 H37C 109.5 . . ?
H37B C37 H37C 109.5 . . ?
C30 C38 H38 107.4 . . ?
C30 C38 C39 113.28(17) . . ?
C39 C38 H38 107.4 . . ?
C40 C38 C30 110.42(17) . . ?
C40 C38 H38 107.4 . . ?
C40 C38 C39 110.56(19) . . ?
C38 C39 H39A 109.5 . . ?
C38 C39 H39B 109.5 . . ?
C38 C39 H39C 109.5 . . ?
H39A C39 H39B 109.5 . . ?
H39A C39 H39C 109.5 . . ?
H39B C39 H39C 109.5 . . ?
C38 C40 H40A 109.5 . . ?
C38 C40 H40B 109.5 . . ?
C38 C40 H40C 109.5 . . ?
H40A C40 H40B 109.5 . . ?
H40A C40 H40C 109.5 . . ?
H40B C40 H40C 109.5 . . ?
H41A C41 H41B 109.5 . . ?
H41A C41 H41C 109.5 . . ?
H41B C41 H41C 109.5 . . ?
Si2 C41 H41A 109.5 . . ?
Si2 C41 H41B 109.5 . . ?
Si2 C41 H41C 109.5 . . ?
H42A C42 H42B 109.5 . . ?
H42A C42 H42C 109.5 . . ?
H42B C42 H42C 109.5 . . ?
Si2 C42 H42A 109.5 . . ?
Si2 C42 H42B 109.5 . . ?
Si2 C42 H42C 109.5 . . ?
H43A C43 H43B 109.5 . . ?
H43A C43 H43C 109.5 . . ?
H43B C43 H43C 109.5 . . ?
Si2 C43 H43A 109.5 . . ?
Si2 C43 H43B 109.5 . . ?
Si2 C43 H43C 109.5 . . ?
C45 C44 N1 120.43(15) . . ?
C49 C44 C45 119.26(16) . . ?
C49 C44 N1 120.27(16) . . ?
C44 C45 C53 121.63(16) . . ?
C46 C45 C44 119.25(17) . . ?
C46 C45 C53 119.12(17) . . ?
C45 C46 H46 119.3 . . ?
C47 C46 C45 121.39(18) . . ?
C47 C46 H46 119.3 . . ?
C46 C47 H47 120.3 . . ?
C46 C47 C48 119.35(17) . . ?
C48 C47 H47 120.3 . . ?
C47 C48 H48 119.2 . . ?
C47 C48 C49 121.64(18) . . ?
C49 C48 H48 119.2 . . ?
C44 C49 C50 121.69(16) . . ?
C48 C49 C44 119.10(17) . . ?
C48 C49 C50 119.16(16) . . ?
C49 C50 H50 107.9 . . ?
C49 C50 C51 112.95(17) . . ?
C49 C50 C52 110.06(15) . . ?
C51 C50 H50 107.9 . . ?
C51 C50 C52 109.92(16) . . ?
C52 C50 H50 107.9 . . ?
C50 C51 H51A 109.5 . . ?
C50 C51 H51B 109.5 . . ?
C50 C51 H51C 109.5 . . ?
H51A C51 H51B 109.5 . . ?
H51A C51 H51C 109.5 . . ?
H51B C51 H51C 109.5 . . ?
C50 C52 H52A 109.5 . . ?
C50 C52 H52B 109.5 . . ?
C50 C52 H52C 109.5 . . ?
H52A C52 H52B 109.5 . . ?
H52A C52 H52C 109.5 . . ?
H52B C52 H52C 109.5 . . ?
C45 C53 H53 107.7 . . ?
C45 C53 C54 110.94(16) . . ?
C45 C53 C55 111.67(15) . . ?
C54 C53 H53 107.7 . . ?
C55 C53 H53 107.7 . . ?
C55 C53 C54 110.82(17) . . ?
C53 C54 H54A 109.5 . . ?
C53 C54 H54B 109.5 . . ?
C53 C54 H54C 109.5 . . ?
H54A C54 H54B 109.5 . . ?
H54A C54 H54C 109.5 . . ?
H54B C54 H54C 109.5 . . ?
C53 C55 H55A 109.5 . . ?
C53 C55 H55B 109.5 . . ?
C53 C55 H55C 109.5 . . ?
H55A C55 H55B 109.5 . . ?
H55A C55 H55C 109.5 . . ?
H55B C55 H55C 109.5 . . ?
H56A C56 H56B 109.5 . . ?
H56A C56 H56C 109.5 . . ?
H56B C56 H56C 109.5 . . ?
Si1 C56 H56A 109.5 . . ?
Si1 C56 H56B 109.5 . . ?
Si1 C56 H56C 109.5 . . ?
H57A C57 H57B 109.5 . . ?
H57A C57 H57C 109.5 . . ?
H57B C57 H57C 109.5 . . ?
Si1 C57 H57A 109.5 . . ?
Si1 C57 H57B 109.5 . . ?
Si1 C57 H57C 109.5 . . ?
H58A C58 H58B 109.5 . . ?
H58A C58 H58C 109.5 . . ?
H58B C58 H58C 109.5 . . ?
Si1 C58 H58A 109.5 . . ?
Si1 C58 H58B 109.5 . . ?
Si1 C58 H58C 109.5 . . ?
H59A C59 H59B 109.5 . . ?
H59A C59 H59C 109.5 . . ?
H59B C59 H59C 109.5 . . ?
C60 C59 H59A 109.5 . . ?
C60 C59 H59B 109.5 . . ?
C60 C59 H59C 109.5 . . ?
C59 C60 H60A 109.8 . . ?
C59 C60 H60B 109.8 . . ?
H60A C60 H60B 108.2 . . ?
O1 C60 C59 109.4(2) . . ?
O1 C60 H60A 109.8 . . ?
O1 C60 H60B 109.8 . . ?
H61A C61 H61B 108.3 . . ?
C62 C61 H61A 109.9 . . ?
C62 C61 H61B 109.9 . . ?
O1 C61 H61A 109.9 . . ?
O1 C61 H61B 109.9 . . ?
O1 C61 C62 108.91(18) . . ?
C61 C62 H62A 109.5 . . ?
C61 C62 H62B 109.5 . . ?
C61 C62 H62C 109.5 . . ?
H62A C62 H62B 109.5 . . ?
H62A C62 H62C 109.5 . . ?
H62B C62 H62C 109.5 . . ?
C44 N1 Si1 121.27(11) . . ?
C44 N1 Fe1 109.30(10) . . ?
Si1 N1 Fe1 129.19(8) . . ?
C29 N2 Si2 120.72(12) . . ?
C29 N2 Fe2 113.18(11) . . ?
Si2 N2 Fe2 125.81(8) . . ?
C56 Si1 C58 106.07(10) . . ?
C57 Si1 C56 109.33(9) . . ?
C57 Si1 C58 108.29(10) . . ?
N1 Si1 C56 109.85(8) . . ?
N1 Si1 C57 110.07(8) . . ?
N1 Si1 C58 113.11(8) . . ?
C41 Si2 C42 108.16(9) . . ?
C41 Si2 C43 109.21(10) . . ?
C43 Si2 C42 109.10(10) . . ?
N2 Si2 C41 110.44(8) . . ?
N2 Si2 C42 111.19(8) . . ?
N2 Si2 C43 108.70(9) . . ?
C1 Fe1 C3 64.80(6) . . ?
C1 Fe1 C4 85.35(7) . . ?
C1 Fe1 Fe2 52.31(5) . . ?
C3 Fe1 Fe2 60.37(4) . . ?
C4 Fe1 C3 33.92(6) . . ?
C4 Fe1 Fe2 51.07(5) . . ?
N1 Fe1 C1 140.28(6) . . ?
N1 Fe1 C3 143.62(6) . . ?
N1 Fe1 C4 134.07(6) . . ?
N1 Fe1 Fe2 151.20(5) . . ?
C1 Fe2 C2 34.55(6) . . ?
C1 Fe2 Fe1 51.57(4) . . ?
C2 Fe2 Fe1 62.07(4) . . ?
C4 Fe2 C1 85.60(7) . . ?
C4 Fe2 C2 65.74(6) . . ?
C4 Fe2 Fe1 52.15(5) . . ?
N2 Fe2 C1 136.44(6) . . ?
N2 Fe2 C2 146.85(6) . . ?
N2 Fe2 C4 137.95(7) . . ?
N2 Fe2 Fe1 147.30(5) . . ?
C61 O1 C60 113.56(17) . . ?

loop_
_geom_bond_atom_site_label_1
_geom_bond_atom_site_label_2
_geom_bond_distance
_geom_bond_site_symmetry_2
_geom_bond_publ_flag
C1 C2 1.399(2) . ?
C1 C5 1.483(2) . ?
C1 Fe1 2.0545(16) . ?
C1 Fe2 2.0752(16) . ?
C2 C3 1.497(2) . ?
C2 C11 1.498(2) . ?
C2 Fe2 2.4661(16) . ?
C3 C4 1.399(2) . ?
C3 C17 1.490(2) . ?
C3 Fe1 2.5076(16) . ?
C4 C23 1.485(2) . ?
C4 Fe1 2.0651(17) . ?
C4 Fe2 2.0345(16) . ?
C5 C6 1.397(2) . ?
C5 C10 1.403(2) . ?
C6 H6 0.9500 . ?
C6 C7 1.388(2) . ?
C7 H7 0.9500 . ?
C7 C8 1.390(3) . ?
C8 H8 0.9500 . ?
C8 C9 1.383(3) . ?
C9 H9 0.9500 . ?
C9 C10 1.390(2) . ?
C10 H10 0.9500 . ?
C11 C12 1.389(2) . ?
C11 C16 1.396(2) . ?
C12 H12 0.9500 . ?
C12 C13 1.394(2) . ?
C13 H13 0.9500 . ?
C13 C14 1.383(3) . ?
C14 H14 0.9500 . ?
C14 C15 1.388(3) . ?
C15 H15 0.9500 . ?
C15 C16 1.393(2) . ?
C16 H16 0.9500 . ?
C17 C18 1.389(3) . ?
C17 C22 1.394(3) . ?
C18 H18 0.9500 . ?
C18 C19 1.395(3) . ?
C19 H19 0.9500 . ?
C19 C20 1.385(3) . ?
C20 H20 0.9500 . ?
C20 C21 1.383(3) . ?
C21 H21 0.9500 . ?
C21 C22 1.392(3) . ?
C22 H22 0.9500 . ?
C23 C24 1.411(3) . ?
C23 C28 1.390(3) . ?
C24 H24 0.9500 . ?
C24 C25 1.382(3) . ?
C25 H25 0.9500 . ?
C25 C26 1.370(4) . ?
C26 H26 0.9500 . ?
C26 C27 1.376(4) . ?
C27 H27 0.9500 . ?
C27 C28 1.401(3) . ?
C28 H28 0.9500 . ?
C29 C30 1.412(3) . ?
C29 C34 1.416(3) . ?
C29 N2 1.435(2) . ?
C30 C31 1.395(3) . ?
C30 C38 1.516(3) . ?
C31 H31 0.9500 . ?
C31 C32 1.391(3) . ?
C32 H32 0.9500 . ?
C32 C33 1.373(3) . ?
C33 H33 0.9500 . ?
C33 C34 1.400(3) . ?
C34 C35 1.517(3) . ?
C35 H35 1.0000 . ?
C35 C36 1.531(3) . ?
C35 C37 1.526(3) . ?
C36 H36A 0.9800 . ?
C36 H36B 0.9800 . ?
C36 H36C 0.9800 . ?
C37 H37A 0.9800 . ?
C37 H37B 0.9800 . ?
C37 H37C 0.9800 . ?
C38 H38 1.0000 . ?
C38 C39 1.535(3) . ?
C38 C40 1.515(3) . ?
C39 H39A 0.9800 . ?
C39 H39B 0.9800 . ?
C39 H39C 0.9800 . ?
C40 H40A 0.9800 . ?
C40 H40B 0.9800 . ?
C40 H40C 0.9800 . ?
C41 H41A 0.9800 . ?
C41 H41B 0.9800 . ?
C41 H41C 0.9800 . ?
C41 Si2 1.867(2) . ?
C42 H42A 0.9800 . ?
C42 H42B 0.9800 . ?
C42 H42C 0.9800 . ?
C42 Si2 1.871(2) . ?
C43 H43A 0.9800 . ?
C43 H43B 0.9800 . ?
C43 H43C 0.9800 . ?
C43 Si2 1.869(2) . ?
C44 C45 1.417(3) . ?
C44 C49 1.417(2) . ?
C44 N1 1.434(2) . ?
C45 C46 1.398(3) . ?
C45 C53 1.518(3) . ?
C46 H46 0.9500 . ?
C46 C47 1.379(3) . ?
C47 H47 0.9500 . ?
C47 C48 1.386(3) . ?
C48 H48 0.9500 . ?
C48 C49 1.392(3) . ?
C49 C50 1.521(3) . ?
C50 H50 1.0000 . ?
C50 C51 1.531(3) . ?
C50 C52 1.533(3) . ?
C51 H51A 0.9800 . ?
C51 H51B 0.9800 . ?
C51 H51C 0.9800 . ?
C52 H52A 0.9800 . ?
C52 H52B 0.9800 . ?
C52 H52C 0.9800 . ?
C53 H53 1.0000 . ?
C53 C54 1.530(3) . ?
C53 C55 1.527(3) . ?
C54 H54A 0.9800 . ?
C54 H54B 0.9800 . ?
C54 H54C 0.9800 . ?
C55 H55A 0.9800 . ?
C55 H55B 0.9800 . ?
C55 H55C 0.9800 . ?
C56 H56A 0.9800 . ?
C56 H56B 0.9800 . ?
C56 H56C 0.9800 . ?
C56 Si1 1.865(2) . ?
C57 H57A 0.9800 . ?
C57 H57B 0.9800 . ?
C57 H57C 0.9800 . ?
C57 Si1 1.864(2) . ?
C58 H58A 0.9800 . ?
C58 H58B 0.9800 . ?
C58 H58C 0.9800 . ?
C58 Si1 1.873(2) . ?
C59 H59A 0.9800 . ?
C59 H59B 0.9800 . ?
C59 H59C 0.9800 . ?
C59 C60 1.498(4) . ?
C60 H60A 0.9900 . ?
C60 H60B 0.9900 . ?
C60 O1 1.414(3) . ?
C61 H61A 0.9900 . ?
C61 H61B 0.9900 . ?
C61 C62 1.494(3) . ?
C61 O1 1.412(3) . ?
C62 H62A 0.9800 . ?
C62 H62B 0.9800 . ?
C62 H62C 0.9800 . ?
N1 Si1 1.7386(14) . ?
N1 Fe1 1.8850(14) . ?
N2 Si2 1.7399(15) . ?
N2 Fe2 1.8820(14) . ?
Fe1 Fe2 2.5460(3) . ?
